data_4512036
loop_
_publ_author_name
'Yadav, Priyanka'
'Dutta, Pradip Kr.'
'Ballabh, Amar'

_publ_section_title
;
 Combinatorial Library Approach to Realize 2-Aminothiazole-Based
 Two-Component Hydrogelator: A Structure--Property Correlation
;
_journal_issue 11
_journal_name_full 'Crystal Growth &amp; Design'
_journal_page_first 5966
_journal_paper_doi 10.1021/cg501156p
_journal_volume 14
_journal_year 2014
_chemical_formula_sum 'C18 H30 N4 O4 S2'
_chemical_formula_weight 430.58
_chemical_name_systematic
; 
 ? 
;
_space_group_IT_number 14
_symmetry_cell_setting monoclinic
_symmetry_space_group_name_Hall '-P 2yn'
_symmetry_space_group_name_H-M 'P 1 21/n 1'
_atom_sites_solution_hydrogens geom
_atom_sites_solution_primary direct
_atom_sites_solution_secondary difmap
_audit_creation_method SHELXL-97
_cell_angle_alpha 90.00
_cell_angle_beta 91.993(3)
_cell_angle_gamma 90.00
_cell_formula_units_Z 4
_cell_length_a 11.3596(3)
_cell_length_b 14.6265(7)
_cell_length_c 13.1548(4)
_cell_measurement_temperature 293(2)
_cell_volume 2184.36(14)
_computing_structure_refinement 'SHELXL-97 (Sheldrick, 1997)'
_computing_structure_solution 'SHELXS-97 (Sheldrick, 1990)'
_diffrn_ambient_temperature 293(2)
_diffrn_measured_fraction_theta_full 0.975
_diffrn_measured_fraction_theta_max 0.975
_diffrn_radiation_monochromator graphite
_diffrn_radiation_source 'fine-focus sealed tube'
_diffrn_radiation_type CuK\a
_diffrn_radiation_wavelength 1.54184
_diffrn_reflns_av_R_equivalents 0.0233
_diffrn_reflns_av_sigmaI/netI 0.0304
_diffrn_reflns_limit_h_max 13
_diffrn_reflns_limit_h_min -13
_diffrn_reflns_limit_k_max 15
_diffrn_reflns_limit_k_min -17
_diffrn_reflns_limit_l_max 10
_diffrn_reflns_limit_l_min -15
_diffrn_reflns_number 8811
_diffrn_reflns_theta_full 72.16
_diffrn_reflns_theta_max 72.16
_diffrn_reflns_theta_min 4.52
_exptl_absorpt_coefficient_mu 2.470
_exptl_absorpt_correction_T_max 1.00000
_exptl_absorpt_correction_T_min 0.63441
_exptl_absorpt_correction_type multi-scan
_exptl_absorpt_process_details
;
CrysAlisPro, Agilent Technologies,
Version 1.171.36.28 (release 01-02-2013 CrysAlis171 .NET)
(compiled Feb  1 2013,16:14:44)
Empirical absorption correction using spherical harmonics,
 implemented in SCALE3 ABSPACK scaling algorithm.
;
_exptl_crystal_colour 'light brown'
_exptl_crystal_density_diffrn 1.309
_exptl_crystal_density_method 'not measured'
_exptl_crystal_description needle
_exptl_crystal_F_000 920
_exptl_crystal_size_max 0.29
_exptl_crystal_size_mid 0.25
_exptl_crystal_size_min 0.18
_refine_diff_density_max 0.766
_refine_diff_density_min -0.791
_refine_diff_density_rms 0.059
_refine_ls_extinction_method none
_refine_ls_goodness_of_fit_ref 1.622
_refine_ls_hydrogen_treatment mixed
_refine_ls_matrix_type full
_refine_ls_number_parameters 271
_refine_ls_number_reflns 4188
_refine_ls_number_restraints 0
_refine_ls_restrained_S_all 1.622
_refine_ls_R_factor_all 0.0838
_refine_ls_R_factor_gt 0.0722
_refine_ls_shift/su_max 0.000
_refine_ls_shift/su_mean 0.000
_refine_ls_structure_factor_coef Fsqd
_refine_ls_weighting_details 'calc w=1/[\s^2^(Fo^2^)+(0.1000P)^2^+0.0000P] where P=(Fo^2^+2Fc^2^)/3'
_refine_ls_weighting_scheme calc
_refine_ls_wR_factor_gt 0.2265
_refine_ls_wR_factor_ref 0.2412
_reflns_number_gt 3385
_reflns_number_total 4188
_reflns_threshold_expression >2sigma(I)
_cod_data_source_file cg501156p_si_002.cif
_cod_data_source_block b3a6a
_cod_depositor_comments
;
The following automatic conversions were performed:

'_symmetry_cell_setting' value 'Monoclinic' changed to 'monoclinic'
according to
/home/saulius/struct/COD-crude-data--automatic-downloads/rss-feeds/ACS/lib/dictionaries/cif_core.dic
dictionary named 'cif_core.dic' version 2.4.2 from 2011-04-26.

Automatic conversion script
Id: cif_fix_values 2281 2013-09-26 08:29:07Z andrius 

 Adding full bibliography for 4512027--4512037.cif.
;
_cod_original_sg_symbol_H-M 'P 21/n'
_cod_database_code 4512036

loop_
_symmetry_equiv_pos_as_xyz
'x, y, z'
'-x+1/2, y+1/2, -z+1/2'
'-x, -y, -z'
'x-1/2, -y-1/2, z-1/2'

loop_
_atom_site_label
_atom_site_type_symbol
_atom_site_fract_x
_atom_site_fract_y
_atom_site_fract_z
_atom_site_U_iso_or_equiv
_atom_site_adp_type
_atom_site_occupancy
_atom_site_symmetry_multiplicity
_atom_site_calc_flag
_atom_site_refinement_flags
S1 S 0.29176(7) 0.85776(7) 0.50140(6) 0.0577(3) Uani 1 1 d .
S2 S 0.22379(7) 0.61530(7) 0.56646(6) 0.0568(3) Uani 1 1 d .
O3 O 0.66507(19) 0.38271(19) 0.80340(18) 0.0643(7) Uani 1 1 d .
O4 O 0.85080(19) 0.3407(2) 0.82300(17) 0.0706(8) Uani 1 1 d .
O5 O 1.32073(19) 0.37229(18) 1.62966(17) 0.0589(6) Uani 1 1 d .
O6 O 1.1305(2) 0.3448(2) 1.60650(18) 0.0753(8) Uani 1 1 d .
N7 N 0.4003(2) 0.8369(2) 0.6856(2) 0.0644(8) Uani 1 1 d .
H7A H 0.3996 0.8328 0.7508 0.077 Uiso 1 1 calc R
H7B H 0.4656 0.8318 0.6549 0.077 Uiso 1 1 calc R
N8 N 0.1973(2) 0.85959(18) 0.6737(2) 0.0493(6) Uani 1 1 d .
N9 N 0.3197(2) 0.62475(19) 0.3956(2) 0.0505(6) Uani 1 1 d .
N10 N 0.1158(3) 0.6389(3) 0.3827(3) 0.0673(9) Uani 1 1 d .
C11 C 0.4104(3) 0.6132(2) 0.4671(2) 0.0522(8) Uani 1 1 d .
H11 H 0.4889 0.6104 0.4496 0.063 Uiso 1 1 calc R
C12 C 1.1272(3) 0.3776(3) 1.3982(3) 0.0630(10) Uani 1 1 d .
H12A H 1.0777 0.4266 1.4222 0.076 Uiso 1 1 calc R
H12B H 1.0858 0.3204 1.4075 0.076 Uiso 1 1 calc R
C13 C 0.8599(3) 0.3709(3) 1.0330(2) 0.0602(9) Uani 1 1 d .
H13A H 0.9100 0.4215 1.0146 0.072 Uiso 1 1 calc R
H13B H 0.9002 0.3146 1.0164 0.072 Uiso 1 1 calc R
C15 C 0.4473(3) 0.5916(3) 0.6603(3) 0.0693(10) Uani 1 1 d .
H15A H 0.4362 0.6425 0.7050 0.104 Uiso 1 1 calc R
H15B H 0.5293 0.5863 0.6457 0.104 Uiso 1 1 calc R
H15C H 0.4215 0.5365 0.6923 0.104 Uiso 1 1 calc R
C16 C 0.3771(3) 0.6063(2) 0.5633(2) 0.0525(8) Uani 1 1 d .
C17 C 0.2148(3) 0.6278(2) 0.4364(2) 0.0491(7) Uani 1 1 d .
C18 C 1.2412(3) 0.3762(2) 1.4610(2) 0.0499(7) Uani 1 1 d .
H18A H 1.2898 0.3268 1.4367 0.060 Uiso 1 1 calc R
H18B H 1.2829 0.4330 1.4497 0.060 Uiso 1 1 calc R
C19 C 0.7457(3) 0.3763(2) 0.9714(2) 0.0500(7) Uani 1 1 d .
H19A H 0.7088 0.4346 0.9849 0.060 Uiso 1 1 calc R
H19B H 0.6936 0.3287 0.9946 0.060 Uiso 1 1 calc R
C20 C 0.0666(3) 0.8858(3) 0.4089(3) 0.0743(11) Uani 1 1 d .
H20A H 0.0984 0.9353 0.3705 0.111 Uiso 1 1 calc R
H20B H -0.0132 0.8996 0.4250 0.111 Uiso 1 1 calc R
H20C H 0.0683 0.8307 0.3694 0.111 Uiso 1 1 calc R
C21 C 0.7568(3) 0.3664(2) 0.8575(2) 0.0498(7) Uani 1 1 d .
C22 C 0.9720(6) 0.3412(3) 1.2135(3) 0.112(2) Uani 1 1 d .
H22A H 0.9571 0.3151 1.2796 0.135 Uiso 1 1 calc R
H22B H 1.0191 0.2994 1.1746 0.135 Uiso 1 1 calc R
C23 C 0.3007(3) 0.8510(2) 0.6323(2) 0.0492(7) Uani 1 1 d .
C25 C 0.8417(4) 0.3738(4) 1.1473(3) 0.0920(16) Uani 1 1 d .
H25A H 0.7783 0.3327 1.1643 0.110 Uiso 1 1 calc R
H25B H 0.8198 0.4352 1.1673 0.110 Uiso 1 1 calc R
C26 C 1.0189(6) 0.4235(3) 1.2204(3) 0.134(3) Uani 1 1 d .
H26A H 0.9717 0.4652 1.2593 0.160 Uiso 1 1 calc R
H26B H 1.0336 0.4496 1.1543 0.160 Uiso 1 1 calc R
C27 C 1.2275(3) 0.3642(2) 1.5738(2) 0.0492(7) Uani 1 1 d .
C28 C 1.1479(4) 0.3915(4) 1.2856(3) 0.0992(18) Uani 1 1 d .
H28A H 1.1772 0.3352 1.2569 0.119 Uiso 1 1 calc R
H28B H 1.2071 0.4384 1.2775 0.119 Uiso 1 1 calc R
C1 C 0.1067(3) 0.8718(2) 0.6019(3) 0.0549(8) Uani 1 1 d .
H1 H 0.0288 0.8787 0.6198 0.066 Uiso 1 1 calc R
C2 C 0.1387(3) 0.8732(2) 0.5049(3) 0.0542(8) Uani 1 1 d .
H10A H 0.046(4) 0.642(3) 0.411(3) 0.080(13) Uiso 1 1 d .
H10B H 0.118(4) 0.649(3) 0.316(4) 0.077(13) Uiso 1 1 d .
H9 H 0.324(6) 0.629(4) 0.323(6) 0.16(3) Uiso 1 1 d .
H8 H 0.204(5) 0.863(3) 0.759(5) 0.13(2) Uiso 1 1 d .

loop_
_atom_site_aniso_label
_atom_site_aniso_U_11
_atom_site_aniso_U_22
_atom_site_aniso_U_33
_atom_site_aniso_U_23
_atom_site_aniso_U_13
_atom_site_aniso_U_12
S1 0.0446(5) 0.0866(7) 0.0421(5) -0.0006(3) 0.0037(3) -0.0007(4)
S2 0.0429(4) 0.0872(7) 0.0405(5) -0.0008(4) 0.0032(3) 0.0019(4)
O3 0.0388(12) 0.110(2) 0.0439(13) 0.0024(11) -0.0039(9) 0.0094(11)
O4 0.0400(11) 0.127(2) 0.0450(13) 0.0036(13) -0.0002(10) 0.0098(13)
O5 0.0367(11) 0.0966(18) 0.0430(12) 0.0071(11) -0.0048(9) -0.0064(10)
O6 0.0392(12) 0.143(3) 0.0433(13) 0.0104(14) -0.0016(10) -0.0053(13)
N7 0.0358(13) 0.109(2) 0.0482(15) -0.0055(15) -0.0041(11) -0.0005(14)
N8 0.0393(13) 0.0671(16) 0.0415(14) -0.0017(11) 0.0009(10) -0.0012(11)
N9 0.0396(13) 0.0718(17) 0.0400(14) 0.0001(11) 0.0004(10) 0.0000(11)
N10 0.0332(14) 0.118(3) 0.0505(17) 0.0002(16) -0.0048(12) 0.0064(14)
C11 0.0380(15) 0.074(2) 0.0446(17) -0.0014(14) 0.0006(12) 0.0000(13)
C12 0.0439(17) 0.106(3) 0.0387(17) 0.0049(16) -0.0009(13) -0.0002(17)
C13 0.0485(18) 0.091(3) 0.0409(17) -0.0018(15) 0.0040(14) -0.0029(16)
C15 0.0582(19) 0.103(3) 0.0463(18) -0.0002(17) -0.0098(15) 0.0040(19)
C16 0.0412(15) 0.070(2) 0.0459(17) -0.0048(14) -0.0029(13) 0.0054(14)
C17 0.0379(15) 0.0674(19) 0.0420(16) -0.0032(13) 0.0011(12) 0.0010(13)
C18 0.0381(14) 0.0676(19) 0.0441(17) 0.0031(13) 0.0032(12) -0.0011(13)
C19 0.0421(15) 0.0679(19) 0.0397(16) 0.0000(13) -0.0010(12) 0.0015(13)
C20 0.061(2) 0.109(3) 0.052(2) 0.0124(19) -0.0114(17) 0.007(2)
C21 0.0386(15) 0.0684(19) 0.0424(17) 0.0046(13) 0.0011(12) -0.0030(13)
C22 0.228(7) 0.067(3) 0.043(2) -0.0054(18) 0.026(3) -0.016(3)
C23 0.0426(15) 0.0628(18) 0.0423(16) -0.0068(13) 0.0022(12) -0.0026(13)
C25 0.051(2) 0.187(5) 0.0372(19) -0.010(2) -0.0004(16) -0.008(2)
C26 0.286(9) 0.065(3) 0.053(2) 0.0034(19) 0.059(4) -0.004(4)
C27 0.0418(16) 0.0652(19) 0.0405(16) 0.0029(13) -0.0014(12) -0.0004(13)
C28 0.057(2) 0.201(6) 0.039(2) 0.007(3) -0.0009(17) 0.004(3)
C1 0.0404(16) 0.074(2) 0.0507(18) 0.0019(15) 0.0030(13) 0.0008(14)
C2 0.0416(16) 0.070(2) 0.0504(18) 0.0034(14) -0.0062(13) 0.0004(14)

loop_
_atom_type_symbol
_atom_type_description
_atom_type_scat_dispersion_real
_atom_type_scat_dispersion_imag
_atom_type_scat_source
C C 0.0181 0.0091 'International Tables Vol C Tables 4.2.6.8 and 6.1.1.4'
H H 0.0000 0.0000 'International Tables Vol C Tables 4.2.6.8 and 6.1.1.4'
N N 0.0311 0.0180 'International Tables Vol C Tables 4.2.6.8 and 6.1.1.4'
O O 0.0492 0.0322 'International Tables Vol C Tables 4.2.6.8 and 6.1.1.4'
S S 0.3331 0.5567 'International Tables Vol C Tables 4.2.6.8 and 6.1.1.4'

loop_
_geom_angle_atom_site_label_1
_geom_angle_atom_site_label_2
_geom_angle_atom_site_label_3
_geom_angle
C23 S1 C2 90.30(15)
C17 S2 C16 90.51(15)
C23 N8 C1 112.5(3)
C17 N9 C11 112.8(3)
C16 C11 N9 115.2(3)
C18 C12 C28 112.0(3)
C19 C13 C25 112.7(3)
C11 C16 C15 131.1(3)
C11 C16 S2 109.3(2)
C15 C16 S2 119.5(3)
N10 C17 N9 123.4(3)
N10 C17 S2 124.5(3)
N9 C17 S2 112.1(2)
C27 C18 C12 115.0(3)
C13 C19 C21 115.3(3)
O4 C21 O3 123.9(3)
O4 C21 C19 119.7(3)
O3 C21 C19 116.3(3)
C26 C22 C25 96.8(5)
N8 C23 N7 123.6(3)
N8 C23 S1 112.6(2)
N7 C23 S1 123.8(2)
C13 C25 C22 109.9(3)
C22 C26 C28 96.9(5)
O6 C27 O5 123.8(3)
O6 C27 C18 119.7(3)
O5 C27 C18 116.4(3)
C12 C28 C26 111.1(3)
C2 C1 N8 115.6(3)
C1 C2 C20 130.5(3)
C1 C2 S1 109.0(2)
C20 C2 S1 120.6(3)

loop_
_geom_bond_atom_site_label_1
_geom_bond_atom_site_label_2
_geom_bond_distance
S1 C23 1.724(3)
S1 C2 1.756(3)
S2 C17 1.721(3)
S2 C16 1.748(3)
O3 C21 1.264(4)
O4 C21 1.233(4)
O5 C27 1.273(4)
O6 C27 1.230(4)
N7 C23 1.326(4)
N8 C23 1.317(4)
N8 C1 1.384(4)
N9 C17 1.324(4)
N9 C11 1.381(4)
N10 C17 1.316(4)
C11 C16 1.337(5)
C12 C18 1.512(4)
C12 C28 1.522(5)
C13 C19 1.508(4)
C13 C25 1.525(5)
C15 C16 1.496(4)
C18 C27 1.507(4)
C19 C21 1.514(4)
C20 C2 1.492(4)
C22 C26 1.318(7)
C22 C25 1.757(7)
C26 C28 1.736(7)
C1 C2 1.338(5)
